data_7241471
loop_
_publ_author_name
'Lago, Ana Bel\'en'
'Pino-Cuevas, Arantxa'
'Carballo, Rosa'
'V\'azquez-L\'opez, Ezequiel M.'

_publ_section_title
;
 Effect of N-salicylidene hydrazide protonation on the solid state
 structural diversity of its Cu(ii), Ni(ii) and Zn(ii) complexes
;
_journal_issue 1
_journal_name_full CrystEngComm
_journal_page_first 153
_journal_page_last 162
_journal_paper_doi 10.1039/D0CE01204A
_journal_volume 23
_journal_year 2021
_chemical_formula_sum 'C13 H18 N2 O3'
_chemical_formula_weight 250.29
_space_group_crystal_system monoclinic
_space_group_IT_number 14
_space_group_name_Hall '-P 2ybc'
_space_group_name_H-M_alt 'P 1 21/c 1'
_atom_sites_solution_hydrogens mixed
_audit_creation_method SHELXL-2013
_audit_update_record
;
2018-07-27 deposited with the CCDC.	2020-11-16 downloaded from the CCDC.
;
_cell_angle_alpha 90
_cell_angle_beta 90.508(2)
_cell_angle_gamma 90
_cell_formula_units_Z 4
_cell_length_a 5.3989(3)
_cell_length_b 10.1581(5)
_cell_length_c 23.3868(12)
_cell_measurement_reflns_used 9866
_cell_measurement_temperature 296(2)
_cell_measurement_theta_max 68.26
_cell_measurement_theta_min 3.78
_cell_volume 1282.54(12)
_computing_cell_refinement 'Bruker SAINT'
_computing_data_collection 'Bruker APEX2'
_computing_data_reduction 'Bruker SAINT'
_computing_structure_refinement 'SHELXL-2013 (Sheldrick, 2013)'
_diffrn_ambient_temperature 296(2)
_diffrn_measured_fraction_theta_full 0.988
_diffrn_measured_fraction_theta_max 0.983
_diffrn_measurement_device_type 'Bruker CCD Smart 6000'
_diffrn_measurement_method '\f and \w scans'
_diffrn_radiation_type CuK\a
_diffrn_radiation_wavelength 1.54178
_diffrn_reflns_av_R_equivalents 0.0267
_diffrn_reflns_av_unetI/netI 0.0152
_diffrn_reflns_Laue_measured_fraction_full 0.988
_diffrn_reflns_Laue_measured_fraction_max 0.983
_diffrn_reflns_limit_h_max 6
_diffrn_reflns_limit_h_min -6
_diffrn_reflns_limit_k_max 12
_diffrn_reflns_limit_k_min -12
_diffrn_reflns_limit_l_max 27
_diffrn_reflns_limit_l_min -28
_diffrn_reflns_number 22929
_diffrn_reflns_point_group_measured_fraction_full 0.988
_diffrn_reflns_point_group_measured_fraction_max 0.983
_diffrn_reflns_theta_full 67.679
_diffrn_reflns_theta_max 68.383
_diffrn_reflns_theta_min 3.780
_exptl_absorpt_coefficient_mu 0.761
_exptl_absorpt_correction_T_max 0.7530
_exptl_absorpt_correction_T_min 0.6648
_exptl_absorpt_correction_type multi-scan
_exptl_absorpt_process_details 'SADABS V2014/2 (Bruker AXS Inc.)'
_exptl_crystal_colour colourless
_exptl_crystal_density_diffrn 1.296
_exptl_crystal_density_method 'not measured'
_exptl_crystal_description plate
_exptl_crystal_F_000 536
_exptl_crystal_size_max 0.164
_exptl_crystal_size_mid 0.162
_exptl_crystal_size_min 0.002
_refine_diff_density_max 0.304
_refine_diff_density_min -0.683
_refine_diff_density_rms 0.069
_refine_ls_extinction_method none
_refine_ls_goodness_of_fit_ref 1.069
_refine_ls_hydrogen_treatment mixed
_refine_ls_matrix_type full
_refine_ls_number_parameters 172
_refine_ls_number_reflns 2316
_refine_ls_number_restraints 0
_refine_ls_restrained_S_all 1.069
_refine_ls_R_factor_all 0.0700
_refine_ls_R_factor_gt 0.0667
_refine_ls_shift/su_max 0.000
_refine_ls_shift/su_mean 0.000
_refine_ls_structure_factor_coef Fsqd
_refine_ls_weighting_details 'w=1/[\s^2^(Fo^2^)+(0.1474P)^2^+0.4208P] where P=(Fo^2^+2Fc^2^)/3'
_refine_ls_weighting_scheme calc
_refine_ls_wR_factor_gt 0.2082
_refine_ls_wR_factor_ref 0.2145
_reflns_Friedel_coverage 0.000
_reflns_number_gt 2115
_reflns_number_total 2316
_reflns_threshold_expression 'I > 2\s(I)'
_cod_data_source_file d0ce01204a2.cif
_cod_data_source_block H2L
_cod_depositor_comments 'Adding full bibliography for 7241471--7241476.cif.'
_cod_original_sg_symbol_H-M 'P 21/c'
_cod_database_code 7241471
_shelx_space_group_comment
; 
The symmetry employed for this shelxl refinement is uniquely defined 
by the following loop, which should always be used as a source of 
symmetry information in preference to the above space-group names. 
They are only intended as comments. 
;
_shelx_estimated_absorpt_t_min 0.885
_shelx_estimated_absorpt_t_max 0.998
_shelxl_version_number 2013-4

loop_
_space_group_symop_operation_xyz
'x, y, z'
'-x, y+1/2, -z+1/2'
'-x, -y, -z'
'x, -y-1/2, z-1/2'

loop_
_atom_site_label
_atom_site_type_symbol
_atom_site_fract_x
_atom_site_fract_y
_atom_site_fract_z
_atom_site_U_iso_or_equiv
_atom_site_adp_type
_atom_site_occupancy
_atom_site_site_symmetry_order
_atom_site_calc_flag
_atom_site_refinement_flags_posn
_atom_site_refinement_flags_adp
_atom_site_refinement_flags_occupancy
_atom_site_disorder_assembly
_atom_site_disorder_group
O1 O 0.1447(3) 0.64487(15) 0.47656(6) 0.0525(5) Uani 1 1 d . . . . .
N2 N 0.2577(3) 0.53526(18) 0.55470(8) 0.0436(5) Uani 1 1 d . . . . .
C8 C 0.2952(4) 0.63093(19) 0.51636(8) 0.0413(5) Uani 1 1 d . . . . .
C2 C 0.5440(4) 0.37997(19) 0.67799(8) 0.0421(5) Uani 1 1 d . . . . .
C1 C 0.3807(4) 0.41219(19) 0.63021(8) 0.0426(5) Uani 1 1 d . . . . .
H1 H 0.2450 0.3586 0.6223 0.051 Uiso 1 1 calc R U . . .
O2 O 1.0703(3) 1.13538(17) 0.57593(7) 0.0590(5) Uani 1 1 d . . . . .
C7 C 0.4880(4) 0.2723(2) 0.71282(10) 0.0506(5) Uani 1 1 d . . . . .
H7 H 0.3479 0.2220 0.7049 0.061 Uiso 1 1 calc R U . . .
C3 C 0.7578(4) 0.4542(2) 0.69046(9) 0.0457(5) Uani 1 1 d . . . . .
C9 C 0.5184(4) 0.7179(2) 0.52327(9) 0.0457(5) Uani 1 1 d . . . . .
H9A H 0.5588 0.7552 0.4863 0.055 Uiso 1 1 calc R U . . .
H9B H 0.6577 0.6643 0.5355 0.055 Uiso 1 1 calc R U . . .
C6 C 0.6373(5) 0.2394(2) 0.75880(10) 0.0584(6) Uani 1 1 d . . . . .
H6 H 0.5972 0.1679 0.7818 0.070 Uiso 1 1 calc R U . . .
C5 C 0.8466(5) 0.3131(3) 0.77061(10) 0.0599(6) Uani 1 1 d . . . . .
H5 H 0.9478 0.2909 0.8015 0.072 Uiso 1 1 calc R U . . .
C10 C 0.4850(4) 0.8293(2) 0.56581(10) 0.0507(6) Uani 1 1 d . . . . .
H10A H 0.4287 0.7941 0.6020 0.061 Uiso 1 1 calc R U . . .
H10B H 0.3605 0.8902 0.5516 0.061 Uiso 1 1 calc R U . . .
C4 C 0.9061(4) 0.4194(2) 0.73674(10) 0.0554(6) Uani 1 1 d . . . . .
H4 H 1.0475 0.4684 0.7450 0.066 Uiso 1 1 calc R U . . .
C13 C 0.9542(4) 1.0860(2) 0.62538(10) 0.0541(6) Uani 1 1 d . . . . .
H13A H 0.9282 1.1584 0.6517 0.065 Uiso 1 1 calc R U . . .
H13B H 1.0658 1.0241 0.6439 0.065 Uiso 1 1 calc R U . . .
C12 C 0.7094(4) 1.0182(2) 0.61492(10) 0.0551(6) Uani 1 1 d . . . . .
H12A H 0.5929 1.0812 0.5989 0.066 Uiso 1 1 calc R U . . .
H12B H 0.6441 0.9882 0.6512 0.066 Uiso 1 1 calc R U . . .
C11 C 0.7304(4) 0.9018(2) 0.57475(10) 0.0531(6) Uani 1 1 d . . . . .
H11A H 0.8521 0.8407 0.5900 0.064 Uiso 1 1 calc R U . . .
H11B H 0.7895 0.9325 0.5380 0.064 Uiso 1 1 calc R U . . .
N1 N 0.4208(3) 0.51304(16) 0.59903(7) 0.0424(5) Uani 1 1 d . . . . .
O3 O 0.8266(5) 0.5566(3) 0.65828(13) 0.1016(8) Uani 1 1 d . . . . .
H3OA H 0.7167 0.5735 0.6350 0.152 Uiso 1 1 calc R U . . .
H1O H 0.968(7) 1.190(4) 0.5563(14) 0.080(10) Uiso 1 1 d . . . . .
H2N H 0.164(5) 0.491(3) 0.5500(11) 0.041(7) Uiso 1 1 d . . . . .

loop_
_atom_site_aniso_label
_atom_site_aniso_U_11
_atom_site_aniso_U_22
_atom_site_aniso_U_33
_atom_site_aniso_U_23
_atom_site_aniso_U_13
_atom_site_aniso_U_12
O1 0.0524(9) 0.0490(9) 0.0557(9) 0.0069(6) -0.0159(7) -0.0123(6)
N2 0.0404(9) 0.0412(9) 0.0491(10) 0.0012(7) -0.0112(7) -0.0124(7)
C8 0.0397(10) 0.0378(10) 0.0462(10) -0.0053(7) -0.0035(7) -0.0045(7)
C2 0.0421(10) 0.0393(10) 0.0448(10) -0.0046(8) -0.0008(8) 0.0000(8)
C1 0.0408(10) 0.0387(10) 0.0481(11) -0.0038(8) -0.0038(8) -0.0066(7)
O2 0.0557(9) 0.0537(10) 0.0677(11) 0.0120(8) -0.0014(8) -0.0100(7)
C7 0.0502(11) 0.0441(11) 0.0576(12) 0.0019(9) 0.0010(9) -0.0025(9)
C3 0.0438(10) 0.0438(11) 0.0492(11) -0.0033(8) -0.0021(8) -0.0028(8)
C9 0.0429(10) 0.0443(11) 0.0499(11) -0.0026(8) -0.0012(8) -0.0117(8)
C6 0.0688(15) 0.0531(13) 0.0535(12) 0.0095(10) 0.0027(10) 0.0053(11)
C5 0.0643(14) 0.0669(15) 0.0484(12) -0.0017(10) -0.0106(10) 0.0110(11)
C10 0.0521(12) 0.0440(11) 0.0560(12) -0.0068(9) -0.0020(9) -0.0096(9)
C4 0.0490(11) 0.0617(14) 0.0552(12) -0.0065(10) -0.0103(9) -0.0018(10)
C13 0.0588(13) 0.0489(12) 0.0544(12) -0.0021(9) -0.0047(10) -0.0118(10)
C12 0.0558(13) 0.0516(12) 0.0581(13) -0.0070(10) 0.0011(10) -0.0117(10)
C11 0.0486(12) 0.0518(12) 0.0590(13) -0.0075(10) 0.0002(9) -0.0084(9)
N1 0.0402(9) 0.0412(9) 0.0458(9) -0.0037(7) -0.0068(7) -0.0041(6)
O3 0.0915(17) 0.1010(18) 0.112(2) 0.0098(15) -0.0161(14) -0.0211(14)

loop_
_atom_type_symbol
_atom_type_description
_atom_type_scat_dispersion_real
_atom_type_scat_dispersion_imag
_atom_type_scat_source
C C 0.0181 0.0091 'International Tables Vol C Tables 4.2.6.8 and 6.1.1.4'
H H 0.0000 0.0000 'International Tables Vol C Tables 4.2.6.8 and 6.1.1.4'
N N 0.0311 0.0180 'International Tables Vol C Tables 4.2.6.8 and 6.1.1.4'
O O 0.0492 0.0322 'International Tables Vol C Tables 4.2.6.8 and 6.1.1.4'

loop_
_geom_angle_atom_site_label_1
_geom_angle_atom_site_label_2
_geom_angle_atom_site_label_3
_geom_angle
_geom_angle_site_symmetry_1
_geom_angle_site_symmetry_3
_geom_angle_publ_flag
C8 N2 N1 121.68(17) . . ?
O1 C8 N2 118.96(17) . . ?
O1 C8 C9 122.30(18) . . ?
N2 C8 C9 118.74(18) . . ?
C7 C2 C3 118.64(19) . . ?
C7 C2 C1 119.39(18) . . ?
C3 C2 C1 121.96(19) . . ?
N1 C1 C2 120.96(18) . . ?
C6 C7 C2 121.0(2) . . ?
O3 C3 C4 118.4(2) . . ?
O3 C3 C2 122.1(2) . . ?
C4 C3 C2 119.5(2) . . ?
C8 C9 C10 114.16(17) . . ?
C7 C6 C5 119.7(2) . . ?
C4 C5 C6 120.3(2) . . ?
C9 C10 C11 109.95(18) . . ?
C5 C4 C3 120.8(2) . . ?
O2 C13 C12 115.09(19) . . ?
C13 C12 C11 112.71(19) . . ?
C12 C11 C10 113.04(19) . . ?
C1 N1 N2 116.89(17) . . ?

loop_
_geom_bond_atom_site_label_1
_geom_bond_atom_site_label_2
_geom_bond_distance
_geom_bond_site_symmetry_2
_geom_bond_publ_flag
O1 C8 1.238(2) . ?
N2 C8 1.339(3) . ?
N2 N1 1.373(2) . ?
C8 C9 1.502(3) . ?
C2 C7 1.399(3) . ?
C2 C3 1.407(3) . ?
C2 C1 1.455(3) . ?
C1 N1 1.277(3) . ?
O2 C13 1.413(3) . ?
C7 C6 1.379(3) . ?
C3 O3 1.339(3) . ?
C3 C4 1.386(3) . ?
C9 C10 1.518(3) . ?
C6 C5 1.382(4) . ?
C5 C4 1.379(4) . ?
C10 C11 1.529(3) . ?
C13 C12 1.508(3) . ?
C12 C11 1.515(3) . ?

loop_
_geom_hbond_atom_site_label_D
_geom_hbond_atom_site_label_H
_geom_hbond_atom_site_label_A
_geom_hbond_distance_DH
_geom_hbond_distance_HA
_geom_hbond_distance_DA
_geom_hbond_angle_DHA
_geom_hbond_site_symmetry_A
O2 H1O O1 0.91(4) 1.94(4) 2.795(2) 157(3) 3_676
N2 H2N O1 0.68(3) 2.25(3) 2.928(2) 173(3) 3_566
C1 H1 O2 0.93 2.68 3.505(2) 148.2 1_445
O3 H3OA N1 0.82 1.90 2.620(3) 145.7 .
O3 H3OA N1 0.82 1.90 2.620(3) 145.7 .
C1 H1 O2 0.93 2.68 3.505(2) 148.2 1_445
N2 H2N O1 0.68(3) 2.25(3) 2.928(2) 173(3) 3_566
O2 H1O O1 0.91(4) 1.94(4) 2.795(2) 157(3) 3_676
O3 H3OA N1 0.82 1.90 2.620(3) 145.7 .
O2 H1O O1 0.91(4) 1.94(4) 2.795(2) 157(3) 3_676
N2 H2N O1 0.68(3) 2.25(3) 2.928(2) 173(3) 3_566

loop_
_geom_torsion_atom_site_label_1
_geom_torsion_atom_site_label_2
_geom_torsion_atom_site_label_3
_geom_torsion_atom_site_label_4
_geom_torsion
_geom_torsion_site_symmetry_1
_geom_torsion_site_symmetry_2
_geom_torsion_site_symmetry_3
_geom_torsion_site_symmetry_4
_geom_torsion_publ_flag
N1 N2 C8 O1 178.54(18) . . . . ?
N1 N2 C8 C9 -1.6(3) . . . . ?
C7 C2 C1 N1 177.07(18) . . . . ?
C3 C2 C1 N1 -2.9(3) . . . . ?
C3 C2 C7 C6 0.5(3) . . . . ?
C1 C2 C7 C6 -179.43(19) . . . . ?
C7 C2 C3 O3 178.4(2) . . . . ?
C1 C2 C3 O3 -1.7(3) . . . . ?
C7 C2 C3 C4 -0.3(3) . . . . ?
C1 C2 C3 C4 179.64(19) . . . . ?
O1 C8 C9 C10 98.0(2) . . . . ?
N2 C8 C9 C10 -81.8(2) . . . . ?
C2 C7 C6 C5 -0.5(4) . . . . ?
C7 C6 C5 C4 0.2(4) . . . . ?
C8 C9 C10 C11 173.56(18) . . . . ?
C6 C5 C4 C3 0.0(4) . . . . ?
O3 C3 C4 C5 -178.7(2) . . . . ?
C2 C3 C4 C5 0.0(3) . . . . ?
O2 C13 C12 C11 59.0(3) . . . . ?
C13 C12 C11 C10 177.7(2) . . . . ?
C9 C10 C11 C12 177.63(19) . . . . ?
C2 C1 N1 N2 179.63(17) . . . . ?
C8 N2 N1 C1 -173.80(18) . . . . ?
